data_7011330
loop_
_publ_author_name
'Paul V. Bernhardt'
'Brendan P. Macpherson'
'Manuel Martinez'

_publ_section_title
;
 The influence of cis/trans isomerism on the physical properties of a
 cyano-bridged dinuclear mixed valence complex
;
_journal_issue 7
_journal_name_full 'J. Chem. Soc., Dalton Trans.'
_journal_page_first 1435
_journal_page_last 1441
_journal_paper_doi 10.1039/b110461f
_journal_year 2002
_chemical_compound_source 'synthesis as described'
_chemical_formula_moiety cis-Na[L14CoNCFe(CN)5].9H2O
_chemical_formula_structural 'NA CO FE C17 H27 N11'
_chemical_formula_sum 'C17 H45 Co Fe N11 Na O9'
_chemical_formula_weight 685.41
_space_group_IT_number 14
_symmetry_cell_setting monoclinic
_symmetry_Int_Tables_number 14
_symmetry_space_group_name_Hall '-P 2ybc'
_symmetry_space_group_name_H-M 'P 1 21/c 1'
_atom_sites_solution_hydrogens geom
_atom_sites_solution_primary direct
_atom_sites_solution_secondary difmap
_audit_conform_dict_location ftp://ftp.iucr.org/cifdics/cif_core.dic
_audit_conform_dict_name cif_core.dic
_audit_conform_dict_version 2.1
_audit_creation_date 2001-11-15T11:13:14-00:00
_audit_creation_method 'WinGX routine CIF_UPDATE'
_cell_angle_alpha 90
_cell_angle_beta 92.00(2)
_cell_angle_gamma 90
_cell_formula_units_Z 4
_cell_length_a 14.758(3)
_cell_length_b 10.4960(10)
_cell_length_c 19.359(3)
_cell_measurement_reflns_used 25
_cell_measurement_temperature 293(2)
_cell_measurement_theta_max 14
_cell_measurement_theta_min 10
_cell_measurement_wavelength 0.71073
_cell_volume 2996.9(8)
_computing_cell_refinement 'CAD4 Express (Enraf Nonius, 1994)'
_computing_data_collection 'CAD4 Express (Enraf Nonius, 1994)'
_computing_data_reduction 'XCAD4 (Harms & Wocadlo, 1995)'
_computing_molecular_graphics 'Ortep-3 for Windows (Farrugia, 1997)'
_computing_publication_material 'WinGX publication routines (Farrugia, 1999)'
_computing_structure_refinement 'SHELXL-97 (Sheldrick, 1997)'
_diffrn_ambient_temperature 293(2)
_diffrn_detector 'scintillation LiI'
_diffrn_detector_dtime 1.195
_diffrn_measured_fraction_theta_full 0.999
_diffrn_measured_fraction_theta_max 0.999
_diffrn_measurement_device '\k-geometry diffractometer'
_diffrn_measurement_device_type 'Enraf Nonius CAD4'
_diffrn_measurement_method 'non-profiled omega/2theta scans'
_diffrn_orient_matrix_type
;
x-axis points to radiation source
the matrix is specified in reciprocal space
;
_diffrn_orient_matrix_UB_11 -0.66008E-1
_diffrn_orient_matrix_UB_12 -0.1239E-2
_diffrn_orient_matrix_UB_13 0.00986
_diffrn_orient_matrix_UB_21 0.00818
_diffrn_orient_matrix_UB_22 0.77116E-1
_diffrn_orient_matrix_UB_23 0.29879E-1
_diffrn_orient_matrix_UB_31 -0.12802E-1
_diffrn_orient_matrix_UB_32 0.55947E-1
_diffrn_orient_matrix_UB_33 -0.04101
_diffrn_radiation_monochromator graphite
_diffrn_radiation_probe x-ray
_diffrn_radiation_type MoK\a
_diffrn_radiation_wavelength 0.71073
_diffrn_reflns_av_R_equivalents 0.0248
_diffrn_reflns_av_unetI/netI 0.0382
_diffrn_reflns_limit_h_max 17
_diffrn_reflns_limit_h_min 0
_diffrn_reflns_limit_k_max 12
_diffrn_reflns_limit_k_min 0
_diffrn_reflns_limit_l_max 22
_diffrn_reflns_limit_l_min -22
_diffrn_reflns_number 5498
_diffrn_reflns_theta_full 24.99
_diffrn_reflns_theta_max 24.99
_diffrn_reflns_theta_min 2.11
_diffrn_source 'Enraf Nonius FR590'
_diffrn_standards_decay_% 4
_diffrn_standards_interval_time 120
_diffrn_standards_number 3
_exptl_absorpt_coefficient_mu 1.114
_exptl_absorpt_correction_T_max 0.7234
_exptl_absorpt_correction_T_min 0.6498
_exptl_absorpt_correction_type psi-scan
_exptl_absorpt_process_details
;
North A.C.T., Phillips D.C. & Mathews F.S. (1968) Acta. Cryst. A24, 351
Number of psi-scan sets used was   7
Theta correction was applied.
Averaged transmission function was used.
No Fourier smoothing was applied.
;
_exptl_crystal_colour red
_exptl_crystal_density_diffrn 1.519
_exptl_crystal_density_method 'not measured'
_exptl_crystal_description prism
_exptl_crystal_F_000 1440
_exptl_crystal_size_max 0.5
_exptl_crystal_size_mid 0.4
_exptl_crystal_size_min 0.3
_refine_diff_density_max 1.142
_refine_diff_density_min -0.543
_refine_diff_density_rms 0.11
_refine_ls_extinction_method none
_refine_ls_goodness_of_fit_ref 1.124
_refine_ls_hydrogen_treatment constr
_refine_ls_matrix_type full
_refine_ls_number_parameters 361
_refine_ls_number_reflns 5279
_refine_ls_number_restraints 0
_refine_ls_restrained_S_all 1.124
_refine_ls_R_factor_all 0.1114
_refine_ls_R_factor_gt 0.0745
_refine_ls_shift/su_max 0.018
_refine_ls_shift/su_mean 0.002
_refine_ls_structure_factor_coef Fsqd
_refine_ls_weighting_details 'calc w=1/[\s^2^(Fo^2^)+(0.0742P)^2^+19.7974P] where P=(Fo^2^+2Fc^2^)/3'
_refine_ls_weighting_scheme calc
_refine_ls_wR_factor_gt 0.2016
_refine_ls_wR_factor_ref 0.2193
_reflns_number_gt 3617
_reflns_number_total 5279
_reflns_threshold_expression >2sigma(I)
_cod_data_source_file b110461f.txt
_cod_data_source_block bm36209
_cod_original_sg_symbol_H-M 'P 21/c'
_cod_database_code 7011330
_exptl_absorpt_factor_mur 0.322
_exptl_absorpt_correction_t_ave 0.6887
_diffrn_standards_decay_corr_max 1.035
_diffrn_standards_decay_corr_min 0.91

loop_
_symmetry_equiv_pos_as_xyz
'x, y, z'
'-x, y+1/2, -z+1/2'
'-x, -y, -z'
'x, -y-1/2, z-1/2'

loop_
_atom_site_label
_atom_site_type_symbol
_atom_site_fract_x
_atom_site_fract_y
_atom_site_fract_z
_atom_site_U_iso_or_equiv
_atom_site_adp_type
_atom_site_occupancy
_atom_site_symmetry_multiplicity
_atom_site_calc_flag
_atom_site_refinement_flags
_atom_site_disorder_assembly
_atom_site_disorder_group
C1 C 0.1978(5) 0.8585(7) 0.2208(4) 0.0446(18) Uani 1 1 d . . .
H1A H 0.1487 0.8646 0.2526 0.054 Uiso 1 1 calc R . .
H1B H 0.2237 0.7737 0.2245 0.054 Uiso 1 1 calc R . .
C1C C 0.2652(5) 1.3000(7) 0.2351(4) 0.0342(15) Uani 1 1 d . . .
C2 C 0.3551(5) 0.9089(8) 0.2709(4) 0.0457(19) Uani 1 1 d . . .
H2A H 0.3762 0.8339 0.247 0.055 Uiso 1 1 calc R . .
H2B H 0.3468 0.8873 0.319 0.055 Uiso 1 1 calc R . .
C2C C 0.1444(6) 1.4913(8) 0.2470(4) 0.0459(19) Uani 1 1 d . . .
C3 C 0.4213(5) 1.0159(8) 0.2651(4) 0.049(2) Uani 1 1 d . . .
H3A H 0.4813 0.9886 0.2811 0.058 Uiso 1 1 calc R . .
H3B H 0.4032 1.0874 0.2932 0.058 Uiso 1 1 calc R . .
C3C C 0.3161(5) 1.5423(7) 0.2187(4) 0.0390(17) Uani 1 1 d . . .
C4 C 0.4775(5) 1.1703(9) 0.1799(4) 0.053(2) Uani 1 1 d . . .
H4A H 0.5388 1.1567 0.1981 0.063 Uiso 1 1 calc R . .
H4B H 0.4517 1.2413 0.2045 0.063 Uiso 1 1 calc R . .
C4C C 0.3737(5) 1.4016(7) 0.3312(4) 0.0362(16) Uani 1 1 d . . .
C5 C 0.4795(6) 1.2010(10) 0.1042(5) 0.066(3) Uani 1 1 d . . .
H5A H 0.4994 1.1261 0.0796 0.079 Uiso 1 1 calc R . .
H5B H 0.5237 1.2678 0.0974 0.079 Uiso 1 1 calc R . .
C5C C 0.1989(5) 1.3563(7) 0.3592(4) 0.0399(17) Uani 1 1 d . . .
C6 C 0.3891(6) 1.2434(10) 0.0732(5) 0.068(3) Uani 1 1 d . . .
H6A H 0.368 1.3153 0.0997 0.082 Uiso 1 1 calc R . .
H6B H 0.3982 1.2731 0.0265 0.082 Uiso 1 1 calc R . .
C6C C 0.2546(6) 1.5988(7) 0.3478(4) 0.0453(19) Uani 1 1 d . . .
C7 C 0.3227(6) 1.0489(10) 0.0132(4) 0.059(2) Uani 1 1 d . . .
H7A H 0.2626 1.0329 -0.0067 0.071 Uiso 1 1 calc R . .
H7B H 0.3602 1.0822 -0.0228 0.071 Uiso 1 1 calc R . .
C8 C 0.3624(6) 0.9279(10) 0.0408(4) 0.058(2) Uani 1 1 d . . .
H8A H 0.427 0.9381 0.0501 0.07 Uiso 1 1 calc R . .
H8B H 0.3534 0.86 0.0073 0.07 Uiso 1 1 calc R . .
C9 C 0.2264(5) 0.8297(8) 0.0947(4) 0.0487(19) Uani 1 1 d . . .
H9A H 0.2335 0.7386 0.1015 0.058 Uiso 1 1 calc R . .
H9B H 0.2032 0.8444 0.0479 0.058 Uiso 1 1 calc R . .
C10 C 0.1617(5) 0.8829(7) 0.1459(4) 0.0417(17) Uani 1 1 d . . .
C11 C 0.0667(5) 0.8284(9) 0.1351(5) 0.059(2) Uani 1 1 d . . .
H11A H 0.0275 0.8644 0.1685 0.088 Uiso 1 1 calc R . .
H11B H 0.0687 0.7375 0.1406 0.088 Uiso 1 1 calc R . .
H11C H 0.0439 0.8489 0.0894 0.088 Uiso 1 1 calc R . .
Co1 Co 0.29584(6) 1.05352(9) 0.15675(4) 0.0323(3) Uani 1 1 d . . .
Fe1 Fe 0.25864(7) 1.44923(10) 0.28938(5) 0.0360(3) Uani 1 1 d . . .
N1 N 0.2687(4) 0.9565(5) 0.2381(3) 0.0350(13) Uani 1 1 d . . .
H1 H 0.2441 1.0116 0.2686 0.042 Uiso 1 1 calc R . .
N1C N 0.2729(4) 1.2069(6) 0.2038(3) 0.0375(14) Uani 1 1 d . . .
N2 N 0.4223(4) 1.0538(6) 0.1905(3) 0.0398(14) Uani 1 1 d . . .
H2 H 0.4504 0.9895 0.1681 0.048 Uiso 1 1 calc R . .
N2C N 0.0734(5) 1.5120(8) 0.2205(5) 0.071(2) Uani 1 1 d . . .
N3 N 0.3171(4) 1.1450(7) 0.0707(3) 0.0470(16) Uani 1 1 d . . .
H3 H 0.2649 1.1886 0.0613 0.056 Uiso 1 1 calc R . .
N3C N 0.3488(5) 1.6016(7) 0.1756(4) 0.0574(19) Uani 1 1 d . . .
N4 N 0.3161(4) 0.8958(6) 0.1061(3) 0.0402(14) Uani 1 1 d . . .
H4 H 0.3533 0.8446 0.1323 0.048 Uiso 1 1 calc R . .
N4C N 0.4423(5) 1.3705(7) 0.3560(3) 0.0491(16) Uani 1 1 d . . .
N5 N 0.1674(4) 1.0227(6) 0.1355(3) 0.0406(15) Uani 1 1 d . . .
H5C H 0.132 1.0651 0.1646 0.049 Uiso 1 1 calc R . .
H5D H 0.1521 1.0446 0.0917 0.049 Uiso 1 1 calc R . .
N5C N 0.1609(5) 1.3010(8) 0.3997(4) 0.061(2) Uani 1 1 d . . .
N6C N 0.2481(7) 1.6870(7) 0.3824(4) 0.073(2) Uani 1 1 d . . .
Na1 Na 0.5245(6) 1.1556(8) 0.4207(4) 0.173(3) Uani 1 1 d . . .
O1 O 0.9213(6) 0.0362(10) 0.0315(5) 0.115(3) Uani 1 1 d . . .
O2 O 0.2786(13) 0.6013(12) -0.0345(6) 0.203(7) Uani 1 1 d . . .
O3 O 0.1896(11) 0.4834(15) 0.0716(6) 0.197(6) Uani 1 1 d . . .
O4 O 0.1227(8) 0.2431(11) 0.0372(4) 0.140(4) Uani 1 1 d . . .
O5 O 0.5751(13) 1.0383(15) 0.5385(7) 0.211(7) Uani 1 1 d . . .
O6 O 1.0331(9) 0.1933(13) 0.2021(8) 0.083(5) Uiso 0.59(2) 1 d P A 1
O6' O 1.0683(12) 0.1552(18) 0.2459(10) 0.077(7) Uiso 0.41(2) 1 d P A 2
O7 O 1.2218(13) 0.0601(17) 0.3741(9) 0.103(8) Uiso 0.54(3) 1 d P B 1
O7' O 1.1470(17) 0.044(2) 0.3526(11) 0.117(10) Uiso 0.46(3) 1 d P B 2
O8 O 0.9446(8) 0.2265(12) 0.1005(6) 0.118(5) Uiso 0.801(16) 1 d P C 1
O8' O 0.854(2) 0.368(3) 0.0896(17) 0.067(12) Uiso 0.199(16) 1 d P C 2
O9 O 0.964(2) 0.439(3) -0.001(2) 0.178(16) Uiso 0.388(18) 1 d P . 1
O9' O 0.9768(11) 0.4545(15) 0.1153(8) 0.115(6) Uiso 0.612(18) 1 d P . 2

loop_
_atom_site_aniso_label
_atom_site_aniso_U_11
_atom_site_aniso_U_22
_atom_site_aniso_U_33
_atom_site_aniso_U_23
_atom_site_aniso_U_13
_atom_site_aniso_U_12
C1 0.050(4) 0.040(4) 0.043(4) 0.010(3) -0.002(3) -0.004(4)
C1C 0.034(4) 0.032(4) 0.036(4) 0.001(3) 0.005(3) 0.006(3)
C2 0.050(4) 0.046(5) 0.040(4) 0.002(3) -0.006(3) 0.008(4)
C2C 0.049(5) 0.047(5) 0.042(4) 0.003(4) 0.009(4) 0.007(4)
C3 0.052(5) 0.054(5) 0.039(4) -0.003(4) -0.009(4) 0.006(4)
C3C 0.040(4) 0.039(4) 0.038(4) -0.004(3) -0.001(3) 0.012(3)
C4 0.039(4) 0.058(5) 0.060(5) -0.005(4) 0.002(4) -0.013(4)
C4C 0.042(4) 0.034(4) 0.034(4) -0.002(3) 0.008(3) -0.005(3)
C5 0.049(5) 0.074(7) 0.075(6) 0.002(5) 0.016(5) -0.019(5)
C5C 0.043(4) 0.038(4) 0.039(4) -0.006(3) 0.005(3) 0.002(3)
C6 0.068(6) 0.075(7) 0.062(6) 0.024(5) 0.017(5) -0.011(5)
C6C 0.066(5) 0.035(4) 0.036(4) 0.005(3) 0.004(4) 0.000(4)
C7 0.050(5) 0.097(7) 0.031(4) -0.001(5) 0.006(3) 0.000(5)
C8 0.045(4) 0.091(7) 0.039(4) -0.020(5) 0.011(4) 0.007(5)
C9 0.058(5) 0.043(5) 0.045(4) -0.009(4) -0.004(4) -0.002(4)
C10 0.036(4) 0.038(4) 0.052(5) 0.007(4) 0.002(3) -0.003(3)
C11 0.049(5) 0.060(6) 0.066(6) 0.015(5) -0.008(4) -0.016(4)
Co1 0.0330(5) 0.0341(5) 0.0302(5) -0.0004(4) 0.0067(4) 0.0041(4)
Fe1 0.0369(6) 0.0344(6) 0.0372(6) -0.0028(5) 0.0061(4) 0.0034(5)
N1 0.044(3) 0.031(3) 0.031(3) -0.002(3) 0.005(2) 0.002(3)
N1C 0.043(3) 0.027(3) 0.043(3) 0.002(3) 0.009(3) 0.004(3)
N2 0.032(3) 0.044(3) 0.043(3) -0.006(3) 0.002(3) 0.003(3)
N2C 0.048(4) 0.080(6) 0.085(6) 0.009(5) 0.000(4) 0.014(4)
N3 0.048(4) 0.057(4) 0.037(3) 0.009(3) 0.008(3) 0.000(3)
N3C 0.059(4) 0.059(4) 0.054(4) 0.015(4) 0.008(4) -0.002(4)
N4 0.042(3) 0.045(4) 0.034(3) -0.007(3) -0.001(3) 0.010(3)
N4C 0.047(4) 0.051(4) 0.049(4) 0.008(3) -0.003(3) -0.001(3)
N5 0.035(3) 0.046(4) 0.041(3) 0.010(3) 0.004(3) 0.006(3)
N5C 0.057(4) 0.073(5) 0.054(4) 0.006(4) 0.014(4) -0.009(4)
N6C 0.131(8) 0.040(4) 0.049(4) -0.009(4) 0.008(5) -0.009(5)
Na1 0.215(8) 0.178(7) 0.130(5) 0.038(5) 0.056(5) 0.067(6)
O1 0.087(6) 0.152(9) 0.108(7) 0.062(6) 0.018(5) 0.011(6)
O2 0.38(2) 0.096(8) 0.139(10) 0.028(7) 0.082(12) 0.050(11)
O3 0.246(16) 0.223(15) 0.119(9) -0.051(10) -0.040(10) -0.050(13)
O4 0.205(11) 0.145(9) 0.071(5) 0.029(6) 0.027(6) 0.086(8)
O5 0.30(2) 0.184(15) 0.155(12) 0.004(11) 0.026(12) 0.021(14)

loop_
_atom_type_symbol
_atom_type_description
_atom_type_scat_dispersion_real
_atom_type_scat_dispersion_imag
_atom_type_scat_source
C C 0.0033 0.0016 'International Tables Vol C Tables 4.2.6.8 and 6.1.1.4'
H H 0 0 'International Tables Vol C Tables 4.2.6.8 and 6.1.1.4'
Co Co 0.3494 0.9721 'International Tables Vol C Tables 4.2.6.8 and 6.1.1.4'
Fe Fe 0.3463 0.8444 'International Tables Vol C Tables 4.2.6.8 and 6.1.1.4'
N N 0.0061 0.0033 'International Tables Vol C Tables 4.2.6.8 and 6.1.1.4'
Na Na 0.0362 0.0249 'International Tables Vol C Tables 4.2.6.8 and 6.1.1.4'
O O 0.0106 0.006 'International Tables Vol C Tables 4.2.6.8 and 6.1.1.4'

loop_
_geom_angle_atom_site_label_1
_geom_angle_atom_site_label_2
_geom_angle_atom_site_label_3
_geom_angle
_geom_angle_site_symmetry_1
_geom_angle_site_symmetry_3
_geom_angle_publ_flag
N1 C1 C10 108.2(6) . . ?
N1C C1C Fe1 176.7(6) . . ?
N1 C2 C3 105.6(6) . . ?
N2C C2C Fe1 177.3(8) . . ?
C2 C3 N2 107.5(6) . . ?
N3C C3C Fe1 177.8(7) . . ?
N2 C4 C5 109.9(7) . . ?
N4C C4C Fe1 178.6(7) . . ?
C4 C5 C6 113.8(7) . . ?
N5C C5C Fe1 178.0(7) . . ?
N3 C6 C5 115.4(8) . . ?
N6C C6C Fe1 177.0(9) . . ?
C8 C7 N3 109.7(6) . . ?
C7 C8 N4 108.0(6) . . ?
N4 C9 C10 107.9(6) . . ?
N5 C10 C9 103.7(6) . . ?
N5 C10 C11 114.2(6) . . ?
C9 C10 C11 111.9(7) . . ?
N5 C10 C1 105.8(6) . . ?
C9 C10 C1 110.4(6) . . ?
C11 C10 C1 110.6(6) . . ?
N1C Co1 N1 90.6(2) . . ?
N1C Co1 N5 93.1(3) . . ?
N1 Co1 N5 81.8(2) . . ?
N1C Co1 N4 178.1(3) . . ?
N1 Co1 N4 90.1(3) . . ?
N5 Co1 N4 85.3(3) . . ?
N1C Co1 N2 91.3(3) . . ?
N1 Co1 N2 87.2(2) . . ?
N5 Co1 N2 168.1(3) . . ?
N4 Co1 N2 90.5(3) . . ?
N1C Co1 N3 91.7(3) . . ?
N1 Co1 N3 176.1(3) . . ?
N5 Co1 N3 94.9(3) . . ?
N4 Co1 N3 87.5(3) . . ?
N2 Co1 N3 96.0(3) . . ?
C1C Fe1 C2C 90.8(3) . . ?
C1C Fe1 C3C 89.6(3) . . ?
C2C Fe1 C3C 88.9(3) . . ?
C1C Fe1 C5C 90.2(3) . . ?
C2C Fe1 C5C 90.0(3) . . ?
C3C Fe1 C5C 178.9(3) . . ?
C1C Fe1 C4C 87.5(3) . . ?
C2C Fe1 C4C 178.3(3) . . ?
C3C Fe1 C4C 91.6(3) . . ?
C5C Fe1 C4C 89.5(3) . . ?
C1C Fe1 C6C 177.8(3) . . ?
C2C Fe1 C6C 91.1(3) . . ?
C3C Fe1 C6C 91.6(3) . . ?
C5C Fe1 C6C 88.6(3) . . ?
C4C Fe1 C6C 90.5(3) . . ?
C2 N1 C1 116.5(6) . . ?
C2 N1 Co1 109.0(4) . . ?
C1 N1 Co1 110.1(4) . . ?
C1C N1C Co1 174.8(6) . . ?
C4 N2 C3 112.1(6) . . ?
C4 N2 Co1 118.4(5) . . ?
C3 N2 Co1 106.3(4) . . ?
C6 N3 C7 115.7(7) . . ?
C6 N3 Co1 116.8(5) . . ?
C7 N3 Co1 108.4(5) . . ?
C3C N3C Na1 155.5(7) . 2_655 ?
C8 N4 C9 113.9(6) . . ?
C8 N4 Co1 108.4(5) . . ?
C9 N4 Co1 108.4(4) . . ?
C4C N4C Na1 140.0(6) . . ?
C10 N5 Co1 101.2(4) . . ?
O5 Na1 O5 62.1(7) 3_676 . ?
O5 Na1 N3C 116.2(5) 3_676 2_645 ?
O5 Na1 N3C 107.9(5) . 2_645 ?
O5 Na1 N4C 120.7(5) 3_676 . ?
O5 Na1 N4C 147.8(5) . . ?
N3C Na1 N4C 99.0(3) 2_645 . ?
Na1 O5 Na1 117.9(7) 3_676 . ?

loop_
_geom_bond_atom_site_label_1
_geom_bond_atom_site_label_2
_geom_bond_distance
_geom_bond_site_symmetry_2
_geom_bond_publ_flag
C1 N1 1.497(9) . ?
C1 C10 1.549(10) . ?
C1C N1C 1.158(9) . ?
C1C Fe1 1.890(7) . ?
C2 N1 1.491(9) . ?
C2 C3 1.496(11) . ?
C2C N2C 1.171(10) . ?
C2C Fe1 1.901(8) . ?
C3 N2 1.498(9) . ?
C3C N3C 1.159(10) . ?
C3C Fe1 1.905(8) . ?
C4 N2 1.487(10) . ?
C4 C5 1.502(12) . ?
C4C N4C 1.153(9) . ?
C4C Fe1 1.921(8) . ?
C5 C6 1.510(13) . ?
C5C N5C 1.139(10) . ?
C5C Fe1 1.907(8) . ?
C6 N3 1.482(11) . ?
C6C N6C 1.148(10) . ?
C6C Fe1 1.937(8) . ?
C7 C8 1.490(13) . ?
C7 N3 1.505(11) . ?
C8 N4 1.496(10) . ?
C9 N4 1.505(10) . ?
C9 C10 1.507(11) . ?
C10 N5 1.484(9) . ?
C10 C11 1.522(10) . ?
Co1 N1C 1.886(6) . ?
Co1 N1 1.930(6) . ?
Co1 N5 1.952(6) . ?
Co1 N4 1.953(6) . ?
Co1 N2 1.956(6) . ?
Co1 N3 1.957(6) . ?
N3C Na1 2.745(10) 2_655 ?
N4C Na1 2.831(10) . ?
Na1 O5 2.65(2) 3_676 ?
Na1 O5 2.676(16) . ?
Na1 N3C 2.745(10) 2_645 ?
O5 Na1 2.648(19) 3_676 ?
O9 O9 1.66(7) 3_765 ?
